data_7039621
loop_
_publ_author_name
'Jiang, Shi'
'Quintero-Duque, Samuel'
'Roisnel, Thierry'
'Dorcet, Vincent'
'Grellier, Mary'
'Sabo-Etienne, Sylviane'
'Darcel, Christophe'
'Sortais, Jean-Baptiste'

_publ_section_title
;
 Direct synthesis of dicarbonyl PCP-iron hydride complexes and catalytic
 dehydrogenative borylation of styrene.
;
_journal_issue 27
_journal_name_full 'Dalton transactions (Cambridge, England : 2003)'
_journal_page_first 11101
_journal_page_last 11108
_journal_paper_doi 10.1039/c6dt01149g
_journal_volume 45
_journal_year 2016
_chemical_compound_source 'synthesis as described'
_chemical_formula_moiety 'C20 H32 Fe O4 P2'
_chemical_formula_sum 'C20 H32 Fe O4 P2'
_chemical_formula_weight 454.24
_chemical_name_systematic
;
 ?
;
_space_group_IT_number 2
_symmetry_cell_setting triclinic
_symmetry_Int_Tables_number 2
_symmetry_space_group_name_Hall '-P 1'
_symmetry_space_group_name_H-M 'P -1'
_atom_sites_solution_hydrogens geom
_atom_sites_solution_primary direct
_atom_sites_solution_secondary difmap
_audit_conform_dict_location ftp://ftp.iucr.org/pub/cif_core.dic
_audit_conform_dict_name cif_core.dic
_audit_conform_dict_version 2.3
_audit_creation_date 2014-05-26T10:05:37-00:00
_audit_creation_method 'WinGX routine CIF_UPDATE'
_audit_update_record
;
2016-03-18 deposited with the CCDC.
2016-06-14 downloaded from the CCDC.
;
_cell_angle_alpha 82.898(2)
_cell_angle_beta 87.596(2)
_cell_angle_gamma 90.002(2)
_cell_formula_units_Z 4
_cell_length_a 10.7668(3)
_cell_length_b 14.0935(4)
_cell_length_c 14.9686(5)
_cell_measurement_reflns_used 8181
_cell_measurement_temperature 150(2)
_cell_measurement_theta_max 27.41
_cell_measurement_theta_min 2.38
_cell_measurement_wavelength 0.71073
_cell_volume 2251.92(12)
_computing_cell_refinement 'Bruker APEX2 (Bruker, 2006)'
_computing_data_collection 'Bruker APEX2 (Bruker, 2006)'
_computing_data_reduction 'Bruker APEX2 (Bruker, 2006)'
_computing_molecular_graphics 'Ortep-3 for Windows (Farrugia, 1997)'
_computing_publication_material
;
           WinGX publication routines (Farrugia, 2012),
           CRYSCAL (T. Roisnel, local program)
;
_computing_structure_refinement 'SHELXL-97 (Sheldrick, 1997)'
_computing_structure_solution 'SIR97 (Altomare et al., 1999)'
_diffrn_ambient_temperature 150(2)
_diffrn_detector 'CCD plate'
_diffrn_measured_fraction_theta_full 0.983
_diffrn_measured_fraction_theta_max 0.983
_diffrn_measurement_device_type 'APEXII, Bruker-AXS'
_diffrn_measurement_method 'CCD rotation images, thin slices'
_diffrn_radiation_monochromator graphite
_diffrn_radiation_probe x-ray
_diffrn_radiation_type MoK\a
_diffrn_radiation_wavelength 0.71073
_diffrn_reflns_av_R_equivalents 0.0307
_diffrn_reflns_av_unetI/netI 0.0446
_diffrn_reflns_limit_h_max 13
_diffrn_reflns_limit_h_min -13
_diffrn_reflns_limit_k_max 16
_diffrn_reflns_limit_k_min -18
_diffrn_reflns_limit_l_max 19
_diffrn_reflns_limit_l_min -19
_diffrn_reflns_number 22194
_diffrn_reflns_theta_full 27.51
_diffrn_reflns_theta_max 27.51
_diffrn_reflns_theta_min 1.37
_exptl_absorpt_coefficient_mu 0.833
_exptl_absorpt_correction_T_max 0.861
_exptl_absorpt_correction_T_min 0.710
_exptl_absorpt_correction_type multi-scan
_exptl_absorpt_process_details
;
  [Sheldrick, G.M. (2002). SADABS Bruker AXS Inc., Madison, Wisconsin, USA]
;
_exptl_crystal_colour yellow
_exptl_crystal_density_diffrn 1.34
_exptl_crystal_density_method 'not measured'
_exptl_crystal_description prism
_exptl_crystal_F_000 960
_exptl_crystal_size_max 0.57
_exptl_crystal_size_mid 0.35
_exptl_crystal_size_min 0.18
_refine_diff_density_max 0.444
_refine_diff_density_min -0.269
_refine_diff_density_rms 0.066
_refine_ls_extinction_method none
_refine_ls_goodness_of_fit_ref 1.04
_refine_ls_hydrogen_treatment mixed
_refine_ls_matrix_type full
_refine_ls_number_parameters 511
_refine_ls_number_reflns 10169
_refine_ls_number_restraints 0
_refine_ls_restrained_S_all 1.04
_refine_ls_R_factor_all 0.0458
_refine_ls_R_factor_gt 0.0357
_refine_ls_shift/su_max 0.002
_refine_ls_shift/su_mean 0
_refine_ls_structure_factor_coef Fsqd
_refine_ls_weighting_details 'calc w=1/[\s^2^(Fo^2^)+(0.0391P)^2^+1.3037P] where P=(Fo^2^+2Fc^2^)/3'
_refine_ls_weighting_scheme calc
_refine_ls_wR_factor_gt 0.0851
_refine_ls_wR_factor_ref 0.0945
_reflns_number_gt 8518
_reflns_number_total 10169
_reflns_threshold_expression >2sigma(I)
_cod_data_source_file c6dt01149g2.cif
_cod_data_source_block SQD243
_cod_depositor_comments 'Adding full bibliography for 7039619--7039625.cif.'
_cod_database_code 7039621

loop_
_symmetry_equiv_pos_as_xyz
'x, y, z'
'-x, -y, -z'

loop_
_atom_site_label
_atom_site_type_symbol
_atom_site_fract_x
_atom_site_fract_y
_atom_site_fract_z
_atom_site_U_iso_or_equiv
_atom_site_adp_type
_atom_site_occupancy
_atom_site_symmetry_multiplicity
_atom_site_calc_flag
_atom_site_refinement_flags
Fe1 Fe 0.00015(3) 0.28317(2) 0.241295(19) 0.01614(7) Uani 1 1 d .
P1 P 0.11129(5) 0.23108(4) 0.13166(3) 0.01826(11) Uani 1 1 d .
P2 P -0.04711(5) 0.37627(4) 0.34404(3) 0.01780(11) Uani 1 1 d .
C1 C 0.00480(19) 0.18040(15) 0.32537(14) 0.0214(4) Uani 1 1 d .
O2 O 0.00615(17) 0.11765(12) 0.38199(11) 0.0353(4) Uani 1 1 d .
C3 C -0.1497(2) 0.26771(17) 0.19963(15) 0.0265(5) Uani 1 1 d .
O4 O -0.24580(16) 0.26129(15) 0.17036(13) 0.0448(5) Uani 1 1 d .
C5 C 0.1404(2) 0.10188(16) 0.13176(15) 0.0259(5) Uani 1 1 d .
H5 H 0.1795 0.0921 0.0718 0.031 Uiso 1 1 calc R
C6 C 0.0208(2) 0.04272(17) 0.14570(19) 0.0366(6) Uani 1 1 d .
H6A H 0.0389 -0.0236 0.1366 0.055 Uiso 1 1 calc R
H6B H -0.0397 0.0692 0.1023 0.055 Uiso 1 1 calc R
H6C H -0.0136 0.0447 0.2071 0.055 Uiso 1 1 calc R
C7 C 0.2329(2) 0.06848(18) 0.20446(17) 0.0333(5) Uani 1 1 d .
H7A H 0.1997 0.0828 0.2632 0.05 Uiso 1 1 calc R
H7B H 0.3124 0.1019 0.19 0.05 Uiso 1 1 calc R
H7C H 0.2456 -0.0006 0.2065 0.05 Uiso 1 1 calc R
C8 C 0.0894(2) 0.27395(16) 0.01257(14) 0.0255(5) Uani 1 1 d .
H8 H 0.1658 0.2562 -0.0218 0.031 Uiso 1 1 calc R
C9 C -0.0203(3) 0.2272(2) -0.02651(17) 0.0412(6) Uani 1 1 d .
H9A H -0.0962 0.2367 0.0097 0.062 Uiso 1 1 calc R
H9B H -0.0048 0.1585 -0.0256 0.062 Uiso 1 1 calc R
H9C H -0.0303 0.2562 -0.0887 0.062 Uiso 1 1 calc R
C10 C 0.0798(3) 0.38285(19) -0.00323(18) 0.0494(8) Uani 1 1 d .
H10A H 0.0837 0.4043 -0.0681 0.074 Uiso 1 1 calc R
H10B H 0.1489 0.4113 0.0249 0.074 Uiso 1 1 calc R
H10C H 0.0008 0.4028 0.0234 0.074 Uiso 1 1 calc R
O11 O 0.25534(13) 0.27022(11) 0.13755(10) 0.0243(3) Uani 1 1 d .
C12 C 0.27392(19) 0.31337(15) 0.21502(14) 0.0204(4) Uani 1 1 d .
C13 C 0.3931(2) 0.34055(16) 0.23376(16) 0.0261(5) Uani 1 1 d .
H13 H 0.4629 0.3279 0.1962 0.031 Uiso 1 1 calc R
C14 C 0.4064(2) 0.38696(17) 0.30972(17) 0.0302(5) Uani 1 1 d .
H14 H 0.4869 0.4064 0.3241 0.036 Uiso 1 1 calc R
C15 C 0.3048(2) 0.40557(17) 0.36501(16) 0.0283(5) Uani 1 1 d .
H15 H 0.3147 0.4382 0.4162 0.034 Uiso 1 1 calc R
C16 C 0.18821(19) 0.37512(15) 0.34332(14) 0.0215(4) Uani 1 1 d .
C17 C 0.16906(19) 0.32727(14) 0.26903(14) 0.0186(4) Uani 1 1 d .
O18 O 0.08253(14) 0.39326(11) 0.39615(10) 0.0238(3) Uani 1 1 d .
C19 C -0.0941(2) 0.50093(15) 0.31082(15) 0.0267(5) Uani 1 1 d .
H19 H -0.1135 0.5307 0.367 0.032 Uiso 1 1 calc R
C20 C -0.2110(2) 0.50634(19) 0.2555(2) 0.0426(7) Uani 1 1 d .
H20A H -0.2318 0.5735 0.2374 0.064 Uiso 1 1 calc R
H20B H -0.2804 0.4748 0.2921 0.064 Uiso 1 1 calc R
H20C H -0.1957 0.4742 0.2017 0.064 Uiso 1 1 calc R
C21 C 0.0121(2) 0.55784(17) 0.25849(17) 0.0350(6) Uani 1 1 d .
H21A H 0.0354 0.5282 0.2044 0.053 Uiso 1 1 calc R
H21B H 0.0839 0.5582 0.2966 0.053 Uiso 1 1 calc R
H21C H -0.0149 0.6237 0.2409 0.053 Uiso 1 1 calc R
C22 C -0.1482(2) 0.32974(16) 0.44149(14) 0.0258(5) Uani 1 1 d .
H22 H -0.1077 0.2699 0.4689 0.031 Uiso 1 1 calc R
C23 C -0.1571(4) 0.3947(2) 0.5152(2) 0.0804(14) Uani 1 1 d .
H23A H -0.2077 0.4506 0.4953 0.121 Uiso 1 1 calc R
H23B H -0.0736 0.4157 0.5278 0.121 Uiso 1 1 calc R
H23C H -0.1959 0.3598 0.5699 0.121 Uiso 1 1 calc R
C24 C -0.2756(3) 0.2993(3) 0.4143(2) 0.0697(12) Uani 1 1 d .
H24A H -0.3202 0.2643 0.4666 0.105 Uiso 1 1 calc R
H24B H -0.2653 0.2579 0.3665 0.105 Uiso 1 1 calc R
H24C H -0.3231 0.3561 0.3922 0.105 Uiso 1 1 calc R
H1 H 0.001(3) 0.370(2) 0.1775(19) 0.046(8) Uiso 1 1 d .
Fe2 Fe 0.51040(3) -0.21525(2) 0.257718(19) 0.01878(8) Uani 1 1 d .
P3 P 0.56140(5) -0.13492(4) 0.36691(4) 0.01906(11) Uani 1 1 d .
P4 P 0.39691(5) -0.26184(4) 0.15286(4) 0.02038(12) Uani 1 1 d .
C31 C 0.6618(2) -0.22053(18) 0.20632(16) 0.0305(5) Uani 1 1 d .
O32 O 0.75972(16) -0.22057(16) 0.17370(13) 0.0469(5) Uani 1 1 d .
C33 C 0.5090(2) -0.32918(16) 0.32703(15) 0.0243(5) Uani 1 1 d .
O34 O 0.50773(19) -0.40058(12) 0.37257(13) 0.0419(5) Uani 1 1 d .
C35 C 0.6487(2) -0.19929(16) 0.45889(15) 0.0259(5) Uani 1 1 d .
H35 H 0.5928 -0.2524 0.4871 0.031 Uiso 1 1 calc R
C36 C 0.7660(2) -0.24799(18) 0.42419(17) 0.0335(5) Uani 1 1 d .
H36A H 0.8227 -0.1993 0.3927 0.05 Uiso 1 1 calc R
H36B H 0.7426 -0.2927 0.3826 0.05 Uiso 1 1 calc R
H36C H 0.8075 -0.2829 0.4752 0.05 Uiso 1 1 calc R
C37 C 0.6765(3) -0.1395(2) 0.53454(19) 0.0493(8) Uani 1 1 d .
H37A H 0.7018 -0.1818 0.5875 0.074 Uiso 1 1 calc R
H37B H 0.6017 -0.1045 0.5503 0.074 Uiso 1 1 calc R
H37C H 0.7437 -0.094 0.5142 0.074 Uiso 1 1 calc R
C38 C 0.6268(2) -0.01331(16) 0.34467(16) 0.0275(5) Uani 1 1 d .
H38 H 0.6289 0.0129 0.4037 0.033 Uiso 1 1 calc R
C39 C 0.5430(2) 0.05203(17) 0.28382(17) 0.0340(5) Uani 1 1 d .
H39A H 0.5692 0.1187 0.2832 0.051 Uiso 1 1 calc R
H39B H 0.4566 0.0446 0.307 0.051 Uiso 1 1 calc R
H39C H 0.5495 0.0345 0.2224 0.051 Uiso 1 1 calc R
C40 C 0.7592(2) -0.0102(2) 0.3041(2) 0.0512(8) Uani 1 1 d .
H40A H 0.7622 -0.0432 0.2501 0.077 Uiso 1 1 calc R
H40B H 0.8151 -0.042 0.3483 0.077 Uiso 1 1 calc R
H40C H 0.7854 0.0565 0.2878 0.077 Uiso 1 1 calc R
O41 O 0.43126(13) -0.11107(11) 0.42299(10) 0.0226(3) Uani 1 1 d .
C42 C 0.32438(19) -0.13508(15) 0.38014(14) 0.0203(4) Uani 1 1 d .
C43 C 0.2086(2) -0.11072(15) 0.41413(15) 0.0241(4) Uani 1 1 d .
H43 H 0.2007 -0.0779 0.4658 0.029 Uiso 1 1 calc R
C44 C 0.1045(2) -0.13571(16) 0.37026(16) 0.0264(5) Uani 1 1 d .
H44 H 0.0242 -0.1197 0.3925 0.032 Uiso 1 1 calc R
C45 C 0.1151(2) -0.18361(16) 0.29466(16) 0.0254(5) Uani 1 1 d .
H45 H 0.0436 -0.2007 0.265 0.03 Uiso 1 1 calc R
C46 C 0.23420(19) -0.20580(15) 0.26375(14) 0.0208(4) Uani 1 1 d .
C47 C 0.34142(18) -0.18309(14) 0.30487(14) 0.0181(4) Uani 1 1 d .
O48 O 0.24908(13) -0.25317(11) 0.18703(10) 0.0245(3) Uani 1 1 d .
C49 C 0.3957(2) -0.19356(17) 0.03940(15) 0.0277(5) Uani 1 1 d .
H49 H 0.3463 -0.231 0.0006 0.033 Uiso 1 1 calc R
C50 C 0.3331(2) -0.09619(18) 0.04171(18) 0.0363(6) Uani 1 1 d .
H50A H 0.381 -0.0574 0.0782 0.054 Uiso 1 1 calc R
H50B H 0.2485 -0.1056 0.0682 0.054 Uiso 1 1 calc R
H50C H 0.3296 -0.0633 -0.0198 0.054 Uiso 1 1 calc R
C51 C 0.5273(3) -0.1798(2) -0.00391(19) 0.0480(7) Uani 1 1 d .
H51A H 0.5224 -0.1489 -0.066 0.072 Uiso 1 1 calc R
H51B H 0.5674 -0.2422 -0.004 0.072 Uiso 1 1 calc R
H51C H 0.576 -0.1396 0.0306 0.072 Uiso 1 1 calc R
C52 C 0.4000(2) -0.38905(16) 0.13604(16) 0.0292(5) Uani 1 1 d .
H52 H 0.3838 -0.4257 0.197 0.035 Uiso 1 1 calc R
C53 C 0.2983(2) -0.41944(18) 0.07697(19) 0.0388(6) Uani 1 1 d .
H53A H 0.3164 -0.3927 0.0142 0.058 Uiso 1 1 calc R
H53B H 0.2178 -0.3957 0.0975 0.058 Uiso 1 1 calc R
H53C H 0.2954 -0.4894 0.0814 0.058 Uiso 1 1 calc R
C54 C 0.5283(3) -0.4208(2) 0.1032(2) 0.0473(8) Uani 1 1 d .
H54A H 0.531 -0.4908 0.1086 0.071 Uiso 1 1 calc R
H54B H 0.5922 -0.3975 0.1399 0.071 Uiso 1 1 calc R
H54C H 0.5438 -0.3945 0.04 0.071 Uiso 1 1 calc R
H2 H 0.509(2) -0.1134(19) 0.2002(18) 0.041(8) Uiso 1 1 d .

loop_
_atom_site_aniso_label
_atom_site_aniso_U_11
_atom_site_aniso_U_22
_atom_site_aniso_U_33
_atom_site_aniso_U_23
_atom_site_aniso_U_13
_atom_site_aniso_U_12
Fe1 0.01415(14) 0.01913(15) 0.01523(14) -0.00252(11) -0.00060(10) 0.00003(11)
P1 0.0175(2) 0.0214(3) 0.0163(2) -0.0040(2) -0.00018(19) 0.0003(2)
P2 0.0179(2) 0.0196(3) 0.0158(2) -0.0019(2) 0.00013(19) 0.0020(2)
C1 0.0204(10) 0.0223(10) 0.0228(11) -0.0078(9) 0.0014(8) 0.0001(8)
O2 0.0442(10) 0.0289(9) 0.0299(9) 0.0056(7) 0.0042(8) 0.0032(8)
C3 0.0246(11) 0.0319(12) 0.0232(11) -0.0047(9) 0.0006(9) 0.0007(9)
O4 0.0245(9) 0.0667(13) 0.0459(11) -0.0144(10) -0.0113(8) -0.0035(9)
C5 0.0276(11) 0.0246(11) 0.0263(11) -0.0074(9) 0.0021(9) 0.0043(9)
C6 0.0390(14) 0.0255(12) 0.0464(15) -0.0083(11) -0.0019(12) -0.0043(11)
C7 0.0329(13) 0.0312(13) 0.0347(13) 0.0003(10) -0.0001(10) 0.0099(10)
C8 0.0282(11) 0.0324(12) 0.0162(10) -0.0042(9) -0.0002(8) -0.0002(10)
C9 0.0453(16) 0.0521(17) 0.0274(13) -0.0052(12) -0.0136(11) -0.0047(13)
C10 0.086(2) 0.0362(15) 0.0241(13) 0.0082(11) -0.0089(14) -0.0094(15)
O11 0.0170(7) 0.0352(9) 0.0219(8) -0.0096(7) 0.0022(6) -0.0020(6)
C12 0.0183(10) 0.0220(10) 0.0211(10) -0.0025(8) -0.0021(8) 0.0001(8)
C13 0.0173(10) 0.0292(12) 0.0319(12) -0.0044(10) -0.0002(9) 0.0005(9)
C14 0.0191(11) 0.0305(12) 0.0421(14) -0.0069(11) -0.0083(10) -0.0013(9)
C15 0.0257(11) 0.0301(12) 0.0312(12) -0.0098(10) -0.0089(9) 0.0000(10)
C16 0.0210(10) 0.0221(10) 0.0219(10) -0.0042(8) -0.0023(8) 0.0022(8)
C17 0.0176(10) 0.0190(10) 0.0192(10) -0.0016(8) -0.0035(8) 0.0000(8)
O18 0.0221(8) 0.0310(8) 0.0200(7) -0.0093(6) -0.0023(6) 0.0025(6)
C19 0.0344(12) 0.0217(11) 0.0240(11) -0.0028(9) 0.0006(9) 0.0059(9)
C20 0.0341(14) 0.0357(14) 0.0543(17) 0.0101(12) -0.0062(12) 0.0123(12)
C21 0.0448(15) 0.0243(12) 0.0342(13) 0.0051(10) -0.0055(11) -0.0049(11)
C22 0.0281(11) 0.0292(12) 0.0185(10) 0.0006(9) 0.0066(9) 0.0026(9)
C23 0.143(4) 0.053(2) 0.0440(19) -0.0217(16) 0.058(2) -0.023(2)
C24 0.0249(14) 0.126(3) 0.0467(18) 0.036(2) 0.0004(13) -0.0159(17)
Fe2 0.01511(14) 0.02340(16) 0.01844(15) -0.00557(12) 0.00077(11) -0.00083(12)
P3 0.0154(2) 0.0217(3) 0.0205(3) -0.0041(2) -0.0009(2) -0.0019(2)
P4 0.0201(3) 0.0225(3) 0.0193(3) -0.0058(2) -0.0008(2) -0.0002(2)
C31 0.0278(12) 0.0387(14) 0.0267(12) -0.0107(10) -0.0012(10) -0.0029(10)
O32 0.0242(9) 0.0767(15) 0.0418(11) -0.0198(10) 0.0105(8) -0.0005(9)
C33 0.0218(11) 0.0278(12) 0.0253(11) -0.0100(9) -0.0039(9) -0.0001(9)
O34 0.0535(12) 0.0284(9) 0.0432(11) 0.0013(8) -0.0125(9) -0.0035(9)
C35 0.0267(11) 0.0278(11) 0.0241(11) -0.0042(9) -0.0076(9) 0.0013(9)
C36 0.0248(12) 0.0379(14) 0.0376(14) -0.0020(11) -0.0067(10) 0.0054(10)
C37 0.070(2) 0.0461(16) 0.0377(15) -0.0179(13) -0.0297(15) 0.0177(15)
C38 0.0236(11) 0.0245(11) 0.0348(13) -0.0048(9) -0.0020(9) -0.0039(9)
C39 0.0345(13) 0.0280(12) 0.0382(14) 0.0009(10) -0.0025(11) -0.0028(10)
C40 0.0254(13) 0.0323(14) 0.092(2) 0.0044(15) 0.0094(14) -0.0101(11)
O41 0.0183(7) 0.0288(8) 0.0220(8) -0.0093(6) 0.0020(6) -0.0026(6)
C42 0.0191(10) 0.0208(10) 0.0206(10) -0.0017(8) -0.0002(8) -0.0023(8)
C43 0.0236(11) 0.0243(11) 0.0242(11) -0.0048(9) 0.0052(9) -0.0013(9)
C44 0.0161(10) 0.0264(11) 0.0360(13) -0.0033(10) 0.0054(9) 0.0025(9)
C45 0.0160(10) 0.0261(11) 0.0334(12) -0.0013(9) -0.0022(9) -0.0031(9)
C46 0.0211(10) 0.0188(10) 0.0219(10) -0.0010(8) -0.0003(8) -0.0018(8)
C47 0.0158(9) 0.0178(9) 0.0201(10) -0.0011(8) 0.0021(8) -0.0012(8)
O48 0.0189(7) 0.0310(8) 0.0251(8) -0.0091(7) -0.0019(6) -0.0033(6)
C49 0.0317(12) 0.0328(12) 0.0184(11) -0.0031(9) -0.0004(9) 0.0020(10)
C50 0.0388(14) 0.0330(13) 0.0351(14) 0.0030(11) -0.0005(11) 0.0044(11)
C51 0.0467(17) 0.0582(18) 0.0340(15) 0.0087(13) 0.0149(12) 0.0123(14)
C52 0.0356(13) 0.0243(11) 0.0292(12) -0.0070(9) -0.0078(10) 0.0004(10)
C53 0.0402(15) 0.0296(13) 0.0502(16) -0.0154(12) -0.0130(12) -0.0024(11)
C54 0.0406(15) 0.0356(14) 0.072(2) -0.0265(14) -0.0173(15) 0.0136(12)

loop_
_atom_type_symbol
_atom_type_description
_atom_type_scat_dispersion_real
_atom_type_scat_dispersion_imag
_atom_type_scat_source
C C 0.0033 0.0016 'International Tables Vol C Tables 4.2.6.8 and 6.1.1.4'
H H 0 0 'International Tables Vol C Tables 4.2.6.8 and 6.1.1.4'
O O 0.0106 0.006 'International Tables Vol C Tables 4.2.6.8 and 6.1.1.4'
P P 0.1023 0.0942 'International Tables Vol C Tables 4.2.6.8 and 6.1.1.4'
Fe Fe 0.3463 0.8444 'International Tables Vol C Tables 4.2.6.8 and 6.1.1.4'

loop_
_geom_angle_atom_site_label_1
_geom_angle_atom_site_label_2
_geom_angle_atom_site_label_3
_geom_angle
C3 Fe1 C1 100.06(10)
C3 Fe1 C17 167.25(10)
C1 Fe1 C17 92.67(9)
C3 Fe1 P2 99.74(7)
C1 Fe1 P2 91.25(7)
C17 Fe1 P2 79.15(6)
C3 Fe1 P1 98.37(7)
C1 Fe1 P1 100.26(7)
C17 Fe1 P1 79.86(6)
P2 Fe1 P1 156.46(2)
C3 Fe1 H1 83.0(11)
C1 Fe1 H1 176.2(11)
C17 Fe1 H1 84.3(11)
P2 Fe1 H1 85.9(11)
P1 Fe1 H1 81.5(11)
O11 P1 C8 97.99(9)
O11 P1 C5 100.11(9)
C8 P1 C5 103.62(10)
O11 P1 Fe1 107.39(6)
C8 P1 Fe1 122.60(8)
C5 P1 Fe1 120.56(8)
O18 P2 C22 99.62(9)
O18 P2 C19 100.63(9)
C22 P2 C19 106.79(10)
O18 P2 Fe1 106.81(6)
C22 P2 Fe1 119.02(8)
C19 P2 Fe1 120.25(8)
O2 C1 Fe1 176.74(19)
O4 C3 Fe1 177.1(2)
C6 C5 C7 110.9(2)
C6 C5 P1 112.31(16)
C7 C5 P1 109.33(16)
C6 C5 H5 108
C7 C5 H5 108
P1 C5 H5 108
C5 C6 H6A 109.5
C5 C6 H6B 109.5
H6A C6 H6B 109.5
C5 C6 H6C 109.5
H6A C6 H6C 109.5
H6B C6 H6C 109.5
C5 C7 H7A 109.5
C5 C7 H7B 109.5
H7A C7 H7B 109.5
C5 C7 H7C 109.5
H7A C7 H7C 109.5
H7B C7 H7C 109.5
C9 C8 C10 110.9(2)
C9 C8 P1 113.58(17)
C10 C8 P1 111.49(16)
C9 C8 H8 106.8
C10 C8 H8 106.8
P1 C8 H8 106.8
C8 C9 H9A 109.5
C8 C9 H9B 109.5
H9A C9 H9B 109.5
C8 C9 H9C 109.5
H9A C9 H9C 109.5
H9B C9 H9C 109.5
C8 C10 H10A 109.5
C8 C10 H10B 109.5
H10A C10 H10B 109.5
C8 C10 H10C 109.5
H10A C10 H10C 109.5
H10B C10 H10C 109.5
C12 O11 P1 113.19(13)
C17 C12 C13 123.75(19)
C17 C12 O11 116.71(17)
C13 C12 O11 119.54(19)
C12 C13 C14 117.5(2)
C12 C13 H13 121.3
C14 C13 H13 121.3
C15 C14 C13 121.6(2)
C15 C14 H14 119.2
C13 C14 H14 119.2
C14 C15 C16 118.1(2)
C14 C15 H15 121
C16 C15 H15 121
C15 C16 C17 123.1(2)
C15 C16 O18 120.35(18)
C17 C16 O18 116.58(18)
C12 C17 C16 115.98(18)
C12 C17 Fe1 122.27(15)
C16 C17 Fe1 121.75(16)
C16 O18 P2 111.56(12)
C21 C19 C20 110.4(2)
C21 C19 P2 110.68(16)
C20 C19 P2 111.65(17)
C21 C19 H19 108
C20 C19 H19 108
P2 C19 H19 108
C19 C20 H20A 109.5
C19 C20 H20B 109.5
H20A C20 H20B 109.5
C19 C20 H20C 109.5
H20A C20 H20C 109.5
H20B C20 H20C 109.5
C19 C21 H21A 109.5
C19 C21 H21B 109.5
H21A C21 H21B 109.5
C19 C21 H21C 109.5
H21A C21 H21C 109.5
H21B C21 H21C 109.5
C23 C22 C24 112.3(3)
C23 C22 P2 113.95(19)
C24 C22 P2 112.50(17)
C23 C22 H22 105.8
C24 C22 H22 105.8
P2 C22 H22 105.8
C22 C23 H23A 109.5
C22 C23 H23B 109.5
H23A C23 H23B 109.5
C22 C23 H23C 109.5
H23A C23 H23C 109.5
H23B C23 H23C 109.5
C22 C24 H24A 109.5
C22 C24 H24B 109.5
H24A C24 H24B 109.5
C22 C24 H24C 109.5
H24A C24 H24C 109.5
H24B C24 H24C 109.5
C31 Fe2 C33 98.79(11)
C31 Fe2 C47 168.98(10)
C33 Fe2 C47 92.06(9)
C31 Fe2 P3 97.02(8)
C33 Fe2 P3 94.18(7)
C47 Fe2 P3 80.12(6)
C31 Fe2 P4 100.74(8)
C33 Fe2 P4 95.52(7)
C47 Fe2 P4 80.05(6)
P3 Fe2 P4 158.18(3)
C31 Fe2 H2 83.0(10)
C33 Fe2 H2 177.6(10)
C47 Fe2 H2 86.1(10)
P3 Fe2 H2 84.0(9)
P4 Fe2 H2 85.7(10)
O41 P3 C38 99.07(9)
O41 P3 C35 100.37(9)
C38 P3 C35 107.07(10)
O41 P3 Fe2 107.51(5)
C38 P3 Fe2 121.84(8)
C35 P3 Fe2 117.21(7)
O48 P4 C52 99.44(10)
O48 P4 C49 100.95(9)
C52 P4 C49 106.30(11)
O48 P4 Fe2 107.18(6)
C52 P4 Fe2 118.25(8)
C49 P4 Fe2 121.08(8)
O32 C31 Fe2 177.5(2)
O34 C33 Fe2 178.6(2)
C37 C35 C36 112.0(2)
C37 C35 P3 114.12(17)
C36 C35 P3 112.55(16)
C37 C35 H35 105.8
C36 C35 H35 105.8
P3 C35 H35 105.8
C35 C36 H36A 109.5
C35 C36 H36B 109.5
H36A C36 H36B 109.5
C35 C36 H36C 109.5
H36A C36 H36C 109.5
H36B C36 H36C 109.5
C35 C37 H37A 109.5
C35 C37 H37B 109.5
H37A C37 H37B 109.5
C35 C37 H37C 109.5
H37A C37 H37C 109.5
H37B C37 H37C 109.5
C40 C38 C39 110.0(2)
C40 C38 P3 113.36(17)
C39 C38 P3 110.79(16)
C40 C38 H38 107.5
C39 C38 H38 107.5
P3 C38 H38 107.5
C38 C39 H39A 109.5
C38 C39 H39B 109.5
H39A C39 H39B 109.5
C38 C39 H39C 109.5
H39A C39 H39C 109.5
H39B C39 H39C 109.5
C38 C40 H40A 109.5
C38 C40 H40B 109.5
H40A C40 H40B 109.5
C38 C40 H40C 109.5
H40A C40 H40C 109.5
H40B C40 H40C 109.5
C42 O41 P3 112.65(12)
C43 C42 C47 123.45(19)
C43 C42 O41 119.35(18)
C47 C42 O41 117.20(18)
C42 C43 C44 118.0(2)
C42 C43 H43 121
C44 C43 H43 121
C45 C44 C43 121.4(2)
C45 C44 H44 119.3
C43 C44 H44 119.3
C44 C45 C46 117.7(2)
C44 C45 H45 121.1
C46 C45 H45 121.1
C47 C46 C45 123.4(2)
C47 C46 O48 117.04(18)
C45 C46 O48 119.54(18)
C46 C47 C42 115.98(19)
C46 C47 Fe2 122.11(15)
C42 C47 Fe2 121.90(15)
C46 O48 P4 112.85(13)
C50 C49 C51 109.9(2)
C50 C49 P4 111.45(16)
C51 C49 P4 111.76(17)
C50 C49 H49 107.9
C51 C49 H49 107.9
P4 C49 H49 107.9
C49 C50 H50A 109.5
C49 C50 H50B 109.5
H50A C50 H50B 109.5
C49 C50 H50C 109.5
H50A C50 H50C 109.5
H50B C50 H50C 109.5
C49 C51 H51A 109.5
C49 C51 H51B 109.5
H51A C51 H51B 109.5
C49 C51 H51C 109.5
H51A C51 H51C 109.5
H51B C51 H51C 109.5
C53 C52 C54 111.0(2)
C53 C52 P4 114.61(17)
C54 C52 P4 112.52(17)
C53 C52 H52 106
C54 C52 H52 106
P4 C52 H52 106
C52 C53 H53A 109.5
C52 C53 H53B 109.5
H53A C53 H53B 109.5
C52 C53 H53C 109.5
H53A C53 H53C 109.5
H53B C53 H53C 109.5
C52 C54 H54A 109.5
C52 C54 H54B 109.5
H54A C54 H54B 109.5
C52 C54 H54C 109.5
H54A C54 H54C 109.5
H54B C54 H54C 109.5

loop_
_geom_bond_atom_site_label_1
_geom_bond_atom_site_label_2
_geom_bond_distance
Fe1 C3 1.777(2)
Fe1 C1 1.800(2)
Fe1 C17 1.998(2)
Fe1 P2 2.1861(6)
Fe1 P1 2.1903(6)
Fe1 H1 1.45(3)
P1 O11 1.6556(15)
P1 C8 1.835(2)
P1 C5 1.848(2)
P2 O18 1.6587(15)
P2 C22 1.837(2)
P2 C19 1.843(2)
C1 O2 1.147(3)
C3 O4 1.148(3)
C5 C6 1.527(3)
C5 C7 1.537(3)
C5 H5 1
C6 H6A 0.98
C6 H6B 0.98
C6 H6C 0.98
C7 H7A 0.98
C7 H7B 0.98
C7 H7C 0.98
C8 C9 1.524(3)
C8 C10 1.528(3)
C8 H8 1
C9 H9A 0.98
C9 H9B 0.98
C9 H9C 0.98
C10 H10A 0.98
C10 H10B 0.98
C10 H10C 0.98
O11 C12 1.396(2)
C12 C17 1.389(3)
C12 C13 1.389(3)
C13 C14 1.392(3)
C13 H13 0.95
C14 C15 1.388(3)
C14 H14 0.95
C15 C16 1.391(3)
C15 H15 0.95
C16 C17 1.392(3)
C16 O18 1.400(2)
C19 C21 1.527(3)
C19 C20 1.532(3)
C19 H19 1
C20 H20A 0.98
C20 H20B 0.98
C20 H20C 0.98
C21 H21A 0.98
C21 H21B 0.98
C21 H21C 0.98
C22 C23 1.518(4)
C22 C24 1.523(4)
C22 H22 1
C23 H23A 0.98
C23 H23B 0.98
C23 H23C 0.98
C24 H24A 0.98
C24 H24B 0.98
C24 H24C 0.98
Fe2 C31 1.778(2)
Fe2 C33 1.801(2)
Fe2 C47 1.996(2)
Fe2 P3 2.1880(6)
Fe2 P4 2.1918(6)
Fe2 H2 1.58(3)
P3 O41 1.6590(15)
P3 C38 1.839(2)
P3 C35 1.844(2)
P4 O48 1.6604(16)
P4 C52 1.841(2)
P4 C49 1.846(2)
C31 O32 1.143(3)
C33 O34 1.143(3)
C35 C37 1.532(3)
C35 C36 1.540(3)
C35 H35 1
C36 H36A 0.98
C36 H36B 0.98
C36 H36C 0.98
C37 H37A 0.98
C37 H37B 0.98
C37 H37C 0.98
C38 C40 1.525(3)
C38 C39 1.534(3)
C38 H38 1
C39 H39A 0.98
C39 H39B 0.98
C39 H39C 0.98
C40 H40A 0.98
C40 H40B 0.98
C40 H40C 0.98
O41 C42 1.402(2)
C42 C43 1.386(3)
C42 C47 1.390(3)
C43 C44 1.390(3)
C43 H43 0.95
C44 C45 1.388(3)
C44 H44 0.95
C45 C46 1.394(3)
C45 H45 0.95
C46 C47 1.386(3)
C46 O48 1.402(3)
C49 C50 1.533(3)
C49 C51 1.535(3)
C49 H49 1
C50 H50A 0.98
C50 H50B 0.98
C50 H50C 0.98
C51 H51A 0.98
C51 H51B 0.98
C51 H51C 0.98
C52 C53 1.530(3)
C52 C54 1.532(4)
C52 H52 1
C53 H53A 0.98
C53 H53B 0.98
C53 H53C 0.98
C54 H54A 0.98
C54 H54B 0.98
C54 H54C 0.98

loop_
_geom_torsion_atom_site_label_1
_geom_torsion_atom_site_label_2
_geom_torsion_atom_site_label_3
_geom_torsion_atom_site_label_4
_geom_torsion
C3 Fe1 P1 O11 161.96(10)
C1 Fe1 P1 O11 -96.15(9)
C17 Fe1 P1 O11 -5.25(8)
P2 Fe1 P1 O11 21.95(9)
C3 Fe1 P1 C8 50.05(12)
C1 Fe1 P1 C8 151.94(11)
C17 Fe1 P1 C8 -117.16(11)
P2 Fe1 P1 C8 -89.96(11)
C3 Fe1 P1 C5 -84.55(12)
C1 Fe1 P1 C5 17.34(11)
C17 Fe1 P1 C5 108.24(10)
P2 Fe1 P1 C5 135.44(10)
C3 Fe1 P2 O18 176.32(10)
C1 Fe1 P2 O18 75.90(9)
C17 Fe1 P2 O18 -16.58(8)
P1 Fe1 P2 O18 -43.85(9)
C3 Fe1 P2 C22 64.77(12)
C1 Fe1 P2 C22 -35.65(11)
C17 Fe1 P2 C22 -128.13(10)
P1 Fe1 P2 C22 -155.40(10)
C3 Fe1 P2 C19 -70.14(12)
C1 Fe1 P2 C19 -170.56(11)
C17 Fe1 P2 C19 96.96(11)
P1 Fe1 P2 C19 69.69(11)
C3 Fe1 C1 O2 -98(3)
C17 Fe1 C1 O2 81(3)
P2 Fe1 C1 O2 2(3)
P1 Fe1 C1 O2 161(3)
C1 Fe1 C3 O4 18E1(10)
C17 Fe1 C3 O4 0(5)
P2 Fe1 C3 O4 84(4)
P1 Fe1 C3 O4 -81(4)
O11 P1 C5 C6 168.51(17)
C8 P1 C5 C6 -90.63(18)
Fe1 P1 C5 C6 51.26(19)
O11 P1 C5 C7 44.95(17)
C8 P1 C5 C7 145.81(16)
Fe1 P1 C5 C7 -72.30(17)
O11 P1 C8 C9 163.41(18)
C5 P1 C8 C9 60.9(2)
Fe1 P1 C8 C9 -79.97(19)
O11 P1 C8 C10 -70.4(2)
C5 P1 C8 C10 -172.93(19)
Fe1 P1 C8 C10 46.2(2)
C8 P1 O11 C12 136.12(15)
C5 P1 O11 C12 -118.41(15)
Fe1 P1 O11 C12 8.24(15)
P1 O11 C12 C17 -7.3(2)
P1 O11 C12 C13 173.27(16)
C17 C12 C13 C14 -2.1(3)
O11 C12 C13 C14 177.3(2)
C12 C13 C14 C15 0.0(4)
C13 C14 C15 C16 1.0(4)
C14 C15 C16 C17 -0.1(3)
C14 C15 C16 O18 -179.1(2)
C13 C12 C17 C16 2.8(3)
O11 C12 C17 C16 -176.58(18)
C13 C12 C17 Fe1 -178.02(17)
O11 C12 C17 Fe1 2.6(3)
C15 C16 C17 C12 -1.7(3)
O18 C16 C17 C12 177.33(18)
C15 C16 C17 Fe1 179.15(17)
O18 C16 C17 Fe1 -1.8(3)
C3 Fe1 C17 C12 -80.9(5)
C1 Fe1 C17 C12 102.10(18)
P2 Fe1 C17 C12 -167.14(18)
P1 Fe1 C17 C12 2.15(16)
C3 Fe1 C17 C16 98.2(4)
C1 Fe1 C17 C16 -78.80(18)
P2 Fe1 C17 C16 11.96(16)
P1 Fe1 C17 C16 -178.76(18)
C15 C16 O18 P2 165.32(17)
C17 C16 O18 P2 -13.7(2)
C22 P2 O18 C16 145.49(14)
C19 P2 O18 C16 -105.24(15)
Fe1 P2 O18 C16 21.07(14)
O18 P2 C19 C21 53.45(18)
C22 P2 C19 C21 157.00(16)
Fe1 P2 C19 C21 -63.31(18)
O18 P2 C19 C20 176.93(17)
C22 P2 C19 C20 -79.52(19)
Fe1 P2 C19 C20 60.17(19)
O18 P2 C22 C23 55.1(3)
C19 P2 C22 C23 -49.2(3)
Fe1 P2 C22 C23 170.5(2)
O18 P2 C22 C24 -175.6(2)
C19 P2 C22 C24 80.1(2)
Fe1 P2 C22 C24 -60.2(2)
C31 Fe2 P3 O41 175.31(10)
C33 Fe2 P3 O41 -85.29(9)
C47 Fe2 P3 O41 6.07(8)
P4 Fe2 P3 O41 30.95(10)
C31 Fe2 P3 C38 62.33(12)
C33 Fe2 P3 C38 161.73(11)
C47 Fe2 P3 C38 -106.91(11)
P4 Fe2 P3 C38 -82.03(11)
C31 Fe2 P3 C35 -72.71(12)
C33 Fe2 P3 C35 26.69(11)
C47 Fe2 P3 C35 118.05(11)
P4 Fe2 P3 C35 142.93(10)
C31 Fe2 P4 O48 -175.77(10)
C33 Fe2 P4 O48 84.17(9)
C47 Fe2 P4 O48 -6.95(8)
P3 Fe2 P4 O48 -31.83(10)
C31 Fe2 P4 C52 73.06(13)
C33 Fe2 P4 C52 -26.99(12)
C47 Fe2 P4 C52 -118.11(11)
P3 Fe2 P4 C52 -143.00(11)
C31 Fe2 P4 C49 -61.04(12)
C33 Fe2 P4 C49 -161.09(11)
C47 Fe2 P4 C49 107.79(11)
P3 Fe2 P4 C49 82.90(11)
C33 Fe2 C31 O32 -138(5)
C47 Fe2 C31 O32 32(6)
P3 Fe2 C31 O32 -43(5)
P4 Fe2 C31 O32 125(5)
C31 Fe2 C33 O34 119(8)
C47 Fe2 C33 O34 -59(8)
P3 Fe2 C33 O34 21(8)
P4 Fe2 C33 O34 -139(8)
O41 P3 C35 C37 -61.8(2)
C38 P3 C35 C37 41.2(2)
Fe2 P3 C35 C37 -177.72(18)
O41 P3 C35 C36 169.12(16)
C38 P3 C35 C36 -87.94(18)
Fe2 P3 C35 C36 53.16(18)
O41 P3 C38 C40 171.8(2)
C35 P3 C38 C40 68.0(2)
Fe2 P3 C38 C40 -70.9(2)
O41 P3 C38 C39 -63.96(18)
C35 P3 C38 C39 -167.83(17)
Fe2 P3 C38 C39 53.27(19)
C38 P3 O41 C42 119.14(15)
C35 P3 O41 C42 -131.51(14)
Fe2 P3 O41 C42 -8.48(14)
P3 O41 C42 C43 -173.69(16)
P3 O41 C42 C47 6.5(2)
C47 C42 C43 C44 -0.1(3)
O41 C42 C43 C44 -179.85(19)
C42 C43 C44 C45 0.0(3)
C43 C44 C45 C46 -0.2(3)
C44 C45 C46 C47 0.4(3)
C44 C45 C46 O48 -179.28(19)
C45 C46 C47 C42 -0.5(3)
O48 C46 C47 C42 179.22(18)
C45 C46 C47 Fe2 -179.47(16)
O48 C46 C47 Fe2 0.3(3)
C43 C42 C47 C46 0.3(3)
O41 C42 C47 C46 -179.90(17)
C43 C42 C47 Fe2 179.29(16)
O41 C42 C47 Fe2 -0.9(3)
C31 Fe2 C47 C46 99.6(5)
C33 Fe2 C47 C46 -90.76(18)
P3 Fe2 C47 C46 175.36(18)
P4 Fe2 C47 C46 4.49(16)
C31 Fe2 C47 C42 -79.3(5)
C33 Fe2 C47 C42 90.35(18)
P3 Fe2 C47 C42 -3.53(16)
P4 Fe2 C47 C42 -174.40(18)
C47 C46 O48 P4 -6.8(2)
C45 C46 O48 P4 172.96(16)
C52 P4 O48 C46 132.98(15)
C49 P4 O48 C46 -118.25(15)
Fe2 P4 O48 C46 9.36(15)
O48 P4 C49 C50 49.65(19)
C52 P4 C49 C50 152.97(17)
Fe2 P4 C49 C50 -68.25(19)
O48 P4 C49 C51 173.05(18)
C52 P4 C49 C51 -83.6(2)
Fe2 P4 C49 C51 55.2(2)
O48 P4 C52 C53 51.8(2)
C49 P4 C52 C53 -52.6(2)
Fe2 P4 C52 C53 167.26(16)
O48 P4 C52 C54 179.92(18)
C49 P4 C52 C54 75.5(2)
Fe2 P4 C52 C54 -64.7(2)
